data_4081979
loop_
_publ_author_name
'Annibale, Vincent T.'
'Batcup, Rhys'
'Bai, Tao'
'Hughes, Sarah J.'
'Song, Datong'

_publ_section_title
;
 RuCp* Complexes of Ambidentate 4,5-Diazafluorene Derivatives: From
 Linkage Isomers to Coordination-Driven Self-Assembly
;
_journal_issue 21
_journal_name_full Organometallics
_journal_page_first 6511
_journal_paper_doi 10.1021/om400846f
_journal_volume 32
_journal_year 2013
_chemical_formula_sum 'C58 H54 N4'
_chemical_formula_weight 807.05
_chemical_name_systematic
;
 ?
;
_space_group_crystal_system trigonal
_space_group_IT_number 145
_space_group_name_Hall 'P 32'
_space_group_name_H-M_alt 'P 32'
_symmetry_space_group_name_Hall 'P 32'
_symmetry_space_group_name_H-M 'P 32'
_atom_sites_solution_hydrogens geom
_audit_creation_method SHELXL-2013
_cell_angle_alpha 90
_cell_angle_beta 90
_cell_angle_gamma 120
_cell_formula_units_Z 3
_cell_length_a 15.6727(4)
_cell_length_b 15.6727(4)
_cell_length_c 16.6893(4)
_cell_measurement_reflns_used 19823
_cell_measurement_temperature 150(2)
_cell_measurement_theta_max 27.488
_cell_measurement_theta_min 1.934
_cell_volume 3550.23(15)
_computing_structure_refinement 'SHELXL-2013 (Sheldrick, 2013)'
_diffrn_ambient_temperature 150(2)
_diffrn_measured_fraction_theta_full 1.000
_diffrn_measured_fraction_theta_max 0.996
_diffrn_radiation_type MoK\a
_diffrn_radiation_wavelength 0.71073
_diffrn_reflns_av_R_equivalents 0.0202
_diffrn_reflns_av_unetI/netI 0.0378
_diffrn_reflns_Laue_measured_fraction_full 1.000
_diffrn_reflns_Laue_measured_fraction_max 0.996
_diffrn_reflns_limit_h_max 20
_diffrn_reflns_limit_h_min -20
_diffrn_reflns_limit_k_max 19
_diffrn_reflns_limit_k_min -18
_diffrn_reflns_limit_l_max 21
_diffrn_reflns_limit_l_min -21
_diffrn_reflns_number 19823
_diffrn_reflns_point_group_measured_fraction_full 0.959
_diffrn_reflns_point_group_measured_fraction_max 0.932
_diffrn_reflns_theta_full 25.242
_diffrn_reflns_theta_max 27.488
_diffrn_reflns_theta_min 1.934
_exptl_absorpt_coefficient_mu 0.066
_exptl_absorpt_correction_T_max 0.7456
_exptl_absorpt_correction_T_min 0.6366
_exptl_absorpt_correction_type multi-scan
_exptl_absorpt_process_details 'Bruker Apex 2'
_exptl_crystal_colour Colorless
_exptl_crystal_density_diffrn 1.132
_exptl_crystal_description Block
_exptl_crystal_F_000 1290
_exptl_crystal_size_max 0.600
_exptl_crystal_size_mid 0.300
_exptl_crystal_size_min 0.300
_refine_diff_density_max 0.709
_refine_diff_density_min -0.205
_refine_diff_density_rms 0.047
_refine_ls_abs_structure_details
;
 Flack x determined using 2972 quotients [(I+)-(I-)]/[(I+)+(I-)]
 (Parsons and Flack (2004), Acta Cryst. A60, s61).
;
_refine_ls_extinction_method none
_refine_ls_goodness_of_fit_ref 1.037
_refine_ls_hydrogen_treatment constr
_refine_ls_matrix_type full
_refine_ls_number_parameters 571
_refine_ls_number_reflns 10121
_refine_ls_number_restraints 1
_refine_ls_restrained_S_all 1.037
_refine_ls_R_factor_all 0.0876
_refine_ls_R_factor_gt 0.0614
_refine_ls_shift/su_max 0.000
_refine_ls_shift/su_mean 0.000
_refine_ls_structure_factor_coef Fsqd
_refine_ls_weighting_details 'w=1/[\s^2^(Fo^2^)+(0.1045P)^2^+0.6503P] where P=(Fo^2^+2Fc^2^)/3'
_refine_ls_weighting_scheme calc
_refine_ls_wR_factor_gt 0.1628
_refine_ls_wR_factor_ref 0.1831
_reflns_Friedel_coverage 0.871
_reflns_Friedel_fraction_full 0.918
_reflns_Friedel_fraction_max 0.867
_reflns_number_gt 7396
_reflns_number_total 10121
_reflns_threshold_expression 'I > 2\s(I)'
_cod_data_source_file om400846f_si_001.cif
_cod_data_source_block 12
_cod_depositor_comments
;
The following automatic conversions were performed:

'_exptl_absorpt_correction_type' value 'Multi-Scan' changed to
'multi-scan' according to
/home/saulius/struct/CIF-dictionaries/cif_core.dic dictionary named
'cif_core.dic' version 2.4.2 from 2011-04-26.

Automatic conversion script
Id: cif_fix_values 1891 2012-01-12 08:04:46Z andrius 
;
_cod_original_cell_volume 3550.2(2)
_cod_database_code 4081979
_shelx_space_group_comment
;
The symmetry employed for this shelxl refinement is uniquely defined
by the following loop, which should always be used as a source of
symmetry information in preference to the above space-group names.
They are only intended as comments.
;
_shelx_estimated_absorpt_t_min 0.962
_shelx_estimated_absorpt_t_max 0.981
_shelxl_version_number 2013-4

loop_
_space_group_symop_operation_xyz
'x, y, z'
'-y, x-y, z+2/3'
'-x+y, -x, z+1/3'

loop_
_atom_site_label
_atom_site_type_symbol
_atom_site_fract_x
_atom_site_fract_y
_atom_site_fract_z
_atom_site_U_iso_or_equiv
_atom_site_adp_type
_atom_site_occupancy
_atom_site_site_symmetry_order
_atom_site_calc_flag
_atom_site_refinement_flags_posn
_atom_site_refinement_flags_adp
N1 N 0.5224(3) 0.1199(2) 0.21116(18) 0.0417(7) Uani 1 1 d . .
N2 N 0.7212(3) 0.2938(3) 0.24490(19) 0.0434(8) Uani 1 1 d . .
N3 N 0.2158(3) 0.2442(3) 0.3435(2) 0.0542(9) Uani 1 1 d . .
N4 N 0.3479(3) 0.3694(3) 0.2072(2) 0.0480(8) Uani 1 1 d . .
C1 C 0.4286(3) 0.0451(3) 0.2066(2) 0.0422(9) Uani 1 1 d . .
C2 C 0.3556(3) 0.0367(3) 0.2598(3) 0.0496(10) Uani 1 1 d . .
H2 H 0.2905 -0.0177 0.2556 0.059 Uiso 1 1 calc R U
C3 C 0.3780(3) 0.1073(3) 0.3186(2) 0.0492(10) Uani 1 1 d . .
H3 H 0.3289 0.1023 0.3548 0.059 Uiso 1 1 calc R U
C4 C 0.4732(3) 0.1850(3) 0.3231(2) 0.0408(9) Uani 1 1 d . .
C5 C 0.5413(3) 0.1863(3) 0.2688(2) 0.0397(8) Uani 1 1 d . .
C6 C 0.6388(3) 0.2712(3) 0.2853(2) 0.0399(8) Uani 1 1 d . .
C7 C 0.6301(3) 0.3238(3) 0.3497(2) 0.0421(9) Uani 1 1 d . .
C8 C 0.7146(3) 0.4081(3) 0.3733(2) 0.0496(10) Uani 1 1 d . .
H8 H 0.7135 0.4467 0.4167 0.059 Uiso 1 1 calc R U
C9 C 0.8010(3) 0.4350(3) 0.3318(2) 0.0485(10) Uani 1 1 d . .
H9 H 0.8595 0.4939 0.3459 0.058 Uiso 1 1 calc R U
C10 C 0.8028(3) 0.3766(3) 0.2697(2) 0.0432(9) Uani 1 1 d . .
C11 C 0.5247(3) 0.2736(3) 0.3786(2) 0.0433(9) Uani 1 1 d . .
H11 H 0.5222 0.2495 0.4345 0.052 Uiso 1 1 calc R U
C12 C 0.4104(3) -0.0277(3) 0.1421(2) 0.0420(9) Uani 1 1 d . .
C13 C 0.4547(3) -0.0857(3) 0.1463(3) 0.0484(10) Uani 1 1 d . .
C14 C 0.4405(4) -0.1501(3) 0.0844(3) 0.0557(11) Uani 1 1 d . .
H14 H 0.4708 -0.1895 0.0873 0.067 Uiso 1 1 calc R U
C15 C 0.3831(4) -0.1588(3) 0.0180(3) 0.0557(11) Uani 1 1 d . .
C16 C 0.3409(4) -0.1009(3) 0.0138(3) 0.0533(11) Uani 1 1 d . .
H16 H 0.3018 -0.1062 -0.0315 0.064 Uiso 1 1 calc R U
C17 C 0.3538(3) -0.0335(3) 0.0750(3) 0.0480(10) Uani 1 1 d . .
C18 C 0.5156(4) -0.0821(4) 0.2187(3) 0.0655(13) Uani 1 1 d . .
H18A H 0.4732 -0.1058 0.2661 0.098 Uiso 1 1 calc R U
H18B H 0.5684 -0.0142 0.2276 0.098 Uiso 1 1 calc R U
H18C H 0.5443 -0.1242 0.2089 0.098 Uiso 1 1 calc R U
C19 C 0.3674(5) -0.2307(4) -0.0488(4) 0.0787(17) Uani 1 1 d . .
H19A H 0.3249 -0.2270 -0.0900 0.118 Uiso 1 1 calc R U
H19B H 0.3362 -0.2977 -0.0270 0.118 Uiso 1 1 calc R U
H19C H 0.4311 -0.2140 -0.0725 0.118 Uiso 1 1 calc R U
C20 C 0.3112(4) 0.0325(4) 0.0650(3) 0.0663(13) Uani 1 1 d . .
H20A H 0.2564 0.0126 0.1026 0.099 Uiso 1 1 calc R U
H20B H 0.2871 0.0273 0.0100 0.099 Uiso 1 1 calc R U
H20C H 0.3621 0.1007 0.0759 0.099 Uiso 1 1 calc R U
C21 C 0.8953(3) 0.3990(3) 0.2253(2) 0.0499(10) Uani 1 1 d . .
C22 C 0.9461(4) 0.3498(4) 0.2456(3) 0.0624(13) Uani 1 1 d . .
C23 C 1.0300(5) 0.3703(6) 0.2018(4) 0.086(2) Uani 1 1 d . .
H23 H 1.0655 0.3380 0.2157 0.103 Uiso 1 1 calc R U
C24 C 1.0634(5) 0.4374(6) 0.1381(4) 0.090(2) Uani 1 1 d . .
C25 C 1.0104(4) 0.4825(5) 0.1186(3) 0.0767(17) Uani 1 1 d . .
H25 H 1.0313 0.5265 0.0743 0.092 Uiso 1 1 calc R U
C26 C 0.9276(3) 0.4664(3) 0.1610(3) 0.0551(11) Uani 1 1 d . .
C27 C 0.9096(5) 0.2762(5) 0.3130(4) 0.0832(18) Uani 1 1 d . .
H27A H 0.9523 0.2475 0.3182 0.125 Uiso 1 1 calc R U
H27B H 0.8421 0.2239 0.3015 0.125 Uiso 1 1 calc R U
H27C H 0.9105 0.3093 0.3631 0.125 Uiso 1 1 calc R U
C28 C 1.1543(6) 0.4587(10) 0.0922(5) 0.140(4) Uani 1 1 d . .
H28A H 1.1876 0.4280 0.1194 0.211 Uiso 1 1 calc R U
H28B H 1.1988 0.5301 0.0893 0.211 Uiso 1 1 calc R U
H28C H 1.1359 0.4319 0.0379 0.211 Uiso 1 1 calc R U
C29 C 0.8726(4) 0.5177(4) 0.1378(3) 0.0683(14) Uani 1 1 d . .
H29A H 0.8819 0.5662 0.1790 0.102 Uiso 1 1 calc R U
H29B H 0.8023 0.4693 0.1328 0.102 Uiso 1 1 calc R U
H29C H 0.8976 0.5512 0.0864 0.102 Uiso 1 1 calc R U
C30 C 0.1718(4) 0.1891(4) 0.4076(3) 0.0570(11) Uani 1 1 d . .
C31 C 0.2257(4) 0.1842(4) 0.4721(3) 0.0635(13) Uani 1 1 d . .
H31 H 0.1921 0.1457 0.5177 0.076 Uiso 1 1 calc R U
C32 C 0.3291(4) 0.2355(4) 0.4704(3) 0.0589(12) Uani 1 1 d . .
H32 H 0.3665 0.2328 0.5141 0.071 Uiso 1 1 calc R U
C33 C 0.3733(3) 0.2890(3) 0.4037(2) 0.0471(10) Uani 1 1 d . .
C34 C 0.3138(3) 0.2919(3) 0.3431(2) 0.0453(9) Uani 1 1 d . .
C35 C 0.3780(3) 0.3510(3) 0.2761(2) 0.0454(9) Uani 1 1 d . .
C36 C 0.4760(3) 0.3814(3) 0.2967(2) 0.0434(9) Uani 1 1 d . .
C37 C 0.5482(3) 0.4368(3) 0.2409(2) 0.0447(9) Uani 1 1 d . .
H37 H 0.6159 0.4605 0.2519 0.054 Uiso 1 1 calc R U
C38 C 0.5185(3) 0.4563(3) 0.1689(3) 0.0475(10) Uani 1 1 d . .
H38 H 0.5664 0.4943 0.1296 0.057 Uiso 1 1 calc R U
C39 C 0.4186(3) 0.4209(3) 0.1528(2) 0.0462(9) Uani 1 1 d . .
C40 C 0.4807(3) 0.3438(3) 0.3786(2) 0.0446(9) Uani 1 1 d . .
H40 H 0.5194 0.4005 0.4156 0.054 Uiso 1 1 calc R U
C41 C 0.0616(4) 0.1272(4) 0.4037(3) 0.0608(12) Uani 1 1 d . .
C42 C 0.0041(4) 0.1529(4) 0.4510(3) 0.0573(12) Uani 1 1 d . .
C43 C -0.0970(4) 0.0954(4) 0.4448(3) 0.0647(13) Uani 1 1 d . .
H43 H -0.1369 0.1114 0.4772 0.078 Uiso 1 1 calc R U
C44 C -0.1434(4) 0.0149(4) 0.3930(4) 0.0759(16) Uani 1 1 d . .
C45 C -0.0827(5) -0.0080(5) 0.3484(5) 0.0912(19) Uani 1 1 d . .
H45 H -0.1123 -0.0637 0.3140 0.109 Uiso 1 1 calc R U
C46 C 0.0164(4) 0.0456(5) 0.3520(4) 0.0815(17) Uani 1 1 d . .
C47 C 0.0492(5) 0.2430(5) 0.5019(4) 0.0827(18) Uani 1 1 d . .
H47A H 0.0868 0.2352 0.5454 0.124 Uiso 1 1 calc R U
H47B H -0.0028 0.2530 0.5246 0.124 Uiso 1 1 calc R U
H47C H 0.0934 0.3002 0.4691 0.124 Uiso 1 1 calc R U
C48 C -0.2533(5) -0.0440(5) 0.3839(6) 0.106(3) Uani 1 1 d . .
H48A H -0.2842 -0.0224 0.4240 0.160 Uiso 1 1 calc R U
H48B H -0.2756 -0.1140 0.3918 0.160 Uiso 1 1 calc R U
H48C H -0.2717 -0.0340 0.3301 0.160 Uiso 1 1 calc R U
C49 C 0.0782(6) 0.0188(8) 0.2991(6) 0.133(4) Uani 1 1 d . .
H49A H 0.0348 -0.0404 0.2680 0.200 Uiso 1 1 calc R U
H49B H 0.1220 0.0061 0.3326 0.200 Uiso 1 1 calc R U
H49C H 0.1177 0.0734 0.2624 0.200 Uiso 1 1 calc R U
C50 C 0.3850(3) 0.4356(4) 0.0725(2) 0.0495(10) Uani 1 1 d . .
C51 C 0.4230(4) 0.5300(4) 0.0387(3) 0.0580(12) Uani 1 1 d . .
C52 C 0.3875(5) 0.5389(5) -0.0361(3) 0.0679(15) Uani 1 1 d . .
H52 H 0.4137 0.6023 -0.0595 0.081 Uiso 1 1 calc R U
C53 C 0.3154(4) 0.4581(5) -0.0767(3) 0.0641(14) Uani 1 1 d . .
C54 C 0.2819(4) 0.3666(5) -0.0447(3) 0.0641(13) Uani 1 1 d . .
H54 H 0.2346 0.3106 -0.0737 0.077 Uiso 1 1 calc R U
C55 C 0.3149(4) 0.3525(4) 0.0295(3) 0.0564(11) Uani 1 1 d . .
C56 C 0.4984(6) 0.6224(4) 0.0792(4) 0.0816(17) Uani 1 1 d . .
H56A H 0.5615 0.6487 0.0511 0.122 Uiso 1 1 calc R U
H56B H 0.5064 0.6077 0.1349 0.122 Uiso 1 1 calc R U
H56C H 0.4768 0.6712 0.0782 0.122 Uiso 1 1 calc R U
C57 C 0.2772(5) 0.4715(6) -0.1563(4) 0.089(2) Uani 1 1 d . .
H57A H 0.3178 0.4690 -0.1998 0.134 Uiso 1 1 calc R U
H57B H 0.2802 0.5355 -0.1570 0.134 Uiso 1 1 calc R U
H57C H 0.2088 0.4189 -0.1635 0.134 Uiso 1 1 calc R U
C58 C 0.2758(5) 0.2501(5) 0.0602(4) 0.0815(17) Uani 1 1 d . .
H58A H 0.2330 0.2393 0.1065 0.122 Uiso 1 1 calc R U
H58B H 0.3308 0.2409 0.0763 0.122 Uiso 1 1 calc R U
H58C H 0.2378 0.2028 0.0179 0.122 Uiso 1 1 calc R U

loop_
_atom_site_aniso_label
_atom_site_aniso_U_11
_atom_site_aniso_U_22
_atom_site_aniso_U_33
_atom_site_aniso_U_23
_atom_site_aniso_U_13
_atom_site_aniso_U_12
N1 0.0469(18) 0.0366(17) 0.0369(16) -0.0012(13) 0.0026(13) 0.0173(15)
N2 0.0489(19) 0.0439(18) 0.0332(15) 0.0000(13) -0.0008(14) 0.0201(16)
N3 0.054(2) 0.056(2) 0.049(2) -0.0052(17) 0.0069(17) 0.0250(19)
N4 0.052(2) 0.055(2) 0.0397(17) -0.0041(15) -0.0019(15) 0.0294(18)
C1 0.045(2) 0.035(2) 0.0402(19) 0.0009(15) 0.0047(16) 0.0154(17)
C2 0.046(2) 0.044(2) 0.051(2) -0.0005(18) 0.0050(18) 0.0164(19)
C3 0.057(3) 0.050(2) 0.039(2) 0.0022(17) 0.0102(18) 0.026(2)
C4 0.051(2) 0.042(2) 0.0313(17) 0.0018(15) 0.0030(16) 0.0247(19)
C5 0.047(2) 0.039(2) 0.0305(17) 0.0033(14) 0.0030(15) 0.0202(17)
C6 0.048(2) 0.042(2) 0.0280(17) 0.0017(14) -0.0017(15) 0.0212(18)
C7 0.056(2) 0.047(2) 0.0250(15) -0.0011(15) -0.0057(16) 0.0275(19)
C8 0.062(3) 0.055(3) 0.0331(18) -0.0086(17) -0.0086(18) 0.030(2)
C9 0.054(2) 0.046(2) 0.038(2) -0.0080(17) -0.0153(18) 0.020(2)
C10 0.044(2) 0.044(2) 0.0362(19) -0.0003(16) -0.0072(16) 0.0182(18)
C11 0.059(2) 0.051(2) 0.0246(16) -0.0030(15) -0.0027(16) 0.031(2)
C12 0.040(2) 0.0294(19) 0.046(2) 0.0005(15) 0.0084(17) 0.0096(17)
C13 0.051(2) 0.041(2) 0.052(2) 0.0018(17) 0.0062(18) 0.0220(19)
C14 0.067(3) 0.036(2) 0.065(3) 0.0021(19) 0.011(2) 0.027(2)
C15 0.076(3) 0.033(2) 0.049(2) -0.0036(17) 0.010(2) 0.021(2)
C16 0.064(3) 0.035(2) 0.047(2) -0.0054(17) -0.005(2) 0.015(2)
C17 0.047(2) 0.032(2) 0.054(2) -0.0046(17) 0.0051(18) 0.0116(18)
C18 0.077(3) 0.057(3) 0.072(3) -0.002(2) -0.003(3) 0.041(3)
C19 0.114(5) 0.054(3) 0.070(3) -0.015(2) 0.000(3) 0.043(3)
C20 0.080(4) 0.060(3) 0.070(3) -0.016(2) -0.018(3) 0.043(3)
C21 0.045(2) 0.053(3) 0.041(2) -0.0106(18) -0.0041(17) 0.017(2)
C22 0.058(3) 0.079(3) 0.056(3) -0.020(2) -0.018(2) 0.039(3)
C23 0.076(4) 0.117(5) 0.083(4) -0.041(4) -0.027(3) 0.062(4)
C24 0.058(3) 0.131(6) 0.072(4) -0.035(4) -0.005(3) 0.040(4)
C25 0.053(3) 0.085(4) 0.053(3) -0.021(3) 0.005(2) 0.006(3)
C26 0.048(2) 0.049(3) 0.047(2) -0.0074(19) -0.0046(19) 0.009(2)
C27 0.098(5) 0.098(5) 0.077(4) -0.014(3) -0.031(3) 0.067(4)
C28 0.070(4) 0.223(11) 0.109(6) -0.060(6) 0.009(4) 0.058(6)
C29 0.076(3) 0.055(3) 0.055(3) 0.006(2) -0.002(2) 0.019(3)
C30 0.062(3) 0.060(3) 0.051(2) -0.003(2) 0.014(2) 0.031(2)
C31 0.077(4) 0.070(3) 0.046(2) 0.005(2) 0.020(2) 0.039(3)
C32 0.080(3) 0.070(3) 0.036(2) -0.002(2) 0.006(2) 0.045(3)
C33 0.060(3) 0.049(2) 0.036(2) -0.0066(17) 0.0077(17) 0.031(2)
C34 0.055(3) 0.048(2) 0.0356(19) -0.0068(16) 0.0046(17) 0.027(2)
C35 0.054(2) 0.047(2) 0.0374(19) -0.0073(16) 0.0002(17) 0.027(2)
C36 0.054(2) 0.040(2) 0.0362(19) -0.0079(15) -0.0025(16) 0.0243(19)
C37 0.048(2) 0.047(2) 0.0406(19) -0.0048(17) -0.0044(17) 0.0246(19)
C38 0.055(3) 0.049(2) 0.044(2) -0.0004(17) 0.0043(18) 0.030(2)
C39 0.057(3) 0.052(2) 0.039(2) -0.0046(17) -0.0013(17) 0.034(2)
C40 0.056(2) 0.048(2) 0.0338(18) -0.0087(16) -0.0020(16) 0.029(2)
C41 0.065(3) 0.059(3) 0.061(3) -0.001(2) 0.011(2) 0.032(2)
C42 0.076(3) 0.059(3) 0.048(2) 0.011(2) 0.012(2) 0.042(3)
C43 0.074(4) 0.065(3) 0.065(3) 0.010(2) 0.020(3) 0.043(3)
C44 0.066(3) 0.059(3) 0.099(4) 0.012(3) 0.024(3) 0.029(3)
C45 0.072(4) 0.074(4) 0.119(5) -0.018(4) 0.008(4) 0.030(3)
C46 0.063(3) 0.077(4) 0.096(4) -0.021(3) 0.015(3) 0.029(3)
C47 0.097(4) 0.104(5) 0.073(4) -0.026(3) -0.013(3) 0.070(4)
C48 0.063(4) 0.084(5) 0.160(7) -0.010(5) 0.025(4) 0.027(3)
C49 0.081(5) 0.144(7) 0.156(8) -0.084(6) 0.008(5) 0.042(5)
C50 0.059(3) 0.066(3) 0.044(2) -0.0033(19) 0.0004(18) 0.047(2)
C51 0.081(3) 0.072(3) 0.048(2) 0.001(2) 0.003(2) 0.058(3)
C52 0.092(4) 0.094(4) 0.057(3) 0.010(3) 0.003(3) 0.076(4)
C53 0.074(3) 0.105(4) 0.048(2) 0.005(3) 0.003(2) 0.071(3)
C54 0.059(3) 0.093(4) 0.053(3) -0.013(3) -0.009(2) 0.047(3)
C55 0.058(3) 0.079(3) 0.040(2) -0.003(2) -0.0010(19) 0.040(3)
C56 0.126(5) 0.065(3) 0.069(3) 0.004(3) 0.000(3) 0.059(4)
C57 0.093(4) 0.145(6) 0.069(3) 0.012(4) -0.008(3) 0.089(5)
C58 0.093(4) 0.074(4) 0.065(3) -0.004(3) -0.016(3) 0.032(3)

loop_
_atom_type_symbol
_atom_type_description
_atom_type_scat_dispersion_real
_atom_type_scat_dispersion_imag
_atom_type_scat_source
C C 0.0033 0.0016 'International Tables Vol C Tables 4.2.6.8 and 6.1.1.4'
H H 0.0000 0.0000 'International Tables Vol C Tables 4.2.6.8 and 6.1.1.4'
N N 0.0061 0.0033 'International Tables Vol C Tables 4.2.6.8 and 6.1.1.4'

loop_
_geom_angle_atom_site_label_1
_geom_angle_atom_site_label_2
_geom_angle_atom_site_label_3
_geom_angle
C5 N1 C1 116.0(3)
C6 N2 C10 115.1(3)
C30 N3 C34 116.5(4)
C35 N4 C39 116.0(4)
N1 C1 C2 122.0(4)
N1 C1 C12 114.5(3)
C2 C1 C12 123.5(4)
C3 C2 C1 120.3(4)
C3 C2 H2 119.8
C1 C2 H2 119.8
C4 C3 C2 118.3(4)
C4 C3 H3 120.9
C2 C3 H3 120.9
C3 C4 C5 117.5(4)
C3 C4 C11 133.2(4)
C5 C4 C11 109.3(3)
N1 C5 C4 125.9(4)
N1 C5 C6 124.6(3)
C4 C5 C6 109.5(3)
N2 C6 C7 126.5(4)
N2 C6 C5 125.1(3)
C7 C6 C5 108.4(3)
C8 C7 C6 116.9(4)
C8 C7 C11 133.1(4)
C6 C7 C11 110.0(3)
C7 C8 C9 118.3(4)
C7 C8 H8 120.9
C9 C8 H8 120.9
C8 C9 C10 120.6(4)
C8 C9 H9 119.7
C10 C9 H9 119.7
N2 C10 C9 122.5(4)
N2 C10 C21 114.3(3)
C9 C10 C21 123.2(4)
C7 C11 C4 102.9(3)
C7 C11 C40 112.7(3)
C4 C11 C40 115.1(3)
C7 C11 H11 108.6
C4 C11 H11 108.6
C40 C11 H11 108.6
C13 C12 C17 120.1(4)
C13 C12 C1 119.8(4)
C17 C12 C1 120.0(4)
C14 C13 C12 119.2(4)
C14 C13 C18 119.2(4)
C12 C13 C18 121.5(4)
C13 C14 C15 121.8(4)
C13 C14 H14 119.1
C15 C14 H14 119.1
C16 C15 C14 118.7(4)
C16 C15 C19 120.3(5)
C14 C15 C19 121.0(5)
C15 C16 C17 121.7(4)
C15 C16 H16 119.2
C17 C16 H16 119.2
C12 C17 C16 118.5(4)
C12 C17 C20 122.0(4)
C16 C17 C20 119.4(4)
C13 C18 H18A 109.5
C13 C18 H18B 109.5
H18A C18 H18B 109.5
C13 C18 H18C 109.5
H18A C18 H18C 109.5
H18B C18 H18C 109.5
C15 C19 H19A 109.5
C15 C19 H19B 109.5
H19A C19 H19B 109.5
C15 C19 H19C 109.5
H19A C19 H19C 109.5
H19B C19 H19C 109.5
C17 C20 H20A 109.5
C17 C20 H20B 109.5
H20A C20 H20B 109.5
C17 C20 H20C 109.5
H20A C20 H20C 109.5
H20B C20 H20C 109.5
C22 C21 C26 120.5(4)
C22 C21 C10 120.0(4)
C26 C21 C10 119.5(4)
C23 C22 C21 118.5(5)
C23 C22 C27 121.5(5)
C21 C22 C27 120.0(5)
C22 C23 C24 121.8(6)
C22 C23 H23 119.1
C24 C23 H23 119.1
C25 C24 C23 118.2(6)
C25 C24 C28 121.0(8)
C23 C24 C28 120.8(8)
C24 C25 C26 122.6(6)
C24 C25 H25 118.7
C26 C25 H25 118.7
C25 C26 C21 118.5(5)
C25 C26 C29 120.6(5)
C21 C26 C29 120.9(4)
C22 C27 H27A 109.5
C22 C27 H27B 109.5
H27A C27 H27B 109.5
C22 C27 H27C 109.5
H27A C27 H27C 109.5
H27B C27 H27C 109.5
C24 C28 H28A 109.5
C24 C28 H28B 109.5
H28A C28 H28B 109.5
C24 C28 H28C 109.5
H28A C28 H28C 109.5
H28B C28 H28C 109.5
C26 C29 H29A 109.5
C26 C29 H29B 109.5
H29A C29 H29B 109.5
C26 C29 H29C 109.5
H29A C29 H29C 109.5
H29B C29 H29C 109.5
N3 C30 C31 121.7(5)
N3 C30 C41 116.2(4)
C31 C30 C41 122.0(4)
C30 C31 C32 120.7(4)
C30 C31 H31 119.7
C32 C31 H31 119.7
C33 C32 C31 117.2(5)
C33 C32 H32 121.4
C31 C32 H32 121.4
C32 C33 C34 118.2(4)
C32 C33 C40 131.0(4)
C34 C33 C40 110.7(3)
N3 C34 C33 125.6(4)
N3 C34 C35 126.0(4)
C33 C34 C35 108.2(4)
N4 C35 C36 125.8(4)
N4 C35 C34 125.9(4)
C36 C35 C34 108.3(4)
C37 C36 C35 117.4(4)
C37 C36 C40 132.1(4)
C35 C36 C40 110.4(4)
C38 C37 C36 117.7(4)
C38 C37 H37 121.2
C36 C37 H37 121.2
C37 C38 C39 121.0(4)
C37 C38 H38 119.5
C39 C38 H38 119.5
N4 C39 C38 122.0(4)
N4 C39 C50 116.6(4)
C38 C39 C50 121.3(4)
C36 C40 C33 102.4(3)
C36 C40 C11 113.6(3)
C33 C40 C11 110.9(3)
C36 C40 H40 109.9
C33 C40 H40 109.9
C11 C40 H40 109.9
C42 C41 C46 120.2(5)
C42 C41 C30 119.3(5)
C46 C41 C30 120.5(4)
C43 C42 C41 117.7(5)
C43 C42 C47 120.5(5)
C41 C42 C47 121.7(5)
C42 C43 C44 123.1(5)
C42 C43 H43 118.5
C44 C43 H43 118.5
C45 C44 C43 116.7(6)
C45 C44 C48 120.7(6)
C43 C44 C48 122.5(6)
C46 C45 C44 122.7(6)
C46 C45 H45 118.7
C44 C45 H45 118.7
C45 C46 C41 119.6(5)
C45 C46 C49 119.8(6)
C41 C46 C49 120.5(6)
C42 C47 H47A 109.5
C42 C47 H47B 109.5
H47A C47 H47B 109.5
C42 C47 H47C 109.5
H47A C47 H47C 109.5
H47B C47 H47C 109.5
C44 C48 H48A 109.5
C44 C48 H48B 109.5
H48A C48 H48B 109.5
C44 C48 H48C 109.5
H48A C48 H48C 109.5
H48B C48 H48C 109.5
C46 C49 H49A 109.5
C46 C49 H49B 109.5
H49A C49 H49B 109.5
C46 C49 H49C 109.5
H49A C49 H49C 109.5
H49B C49 H49C 109.5
C51 C50 C55 119.4(4)
C51 C50 C39 121.6(4)
C55 C50 C39 119.0(4)
C52 C51 C50 118.8(5)
C52 C51 C56 117.9(5)
C50 C51 C56 123.3(4)
C53 C52 C51 122.0(5)
C53 C52 H52 119.0
C51 C52 H52 119.0
C54 C53 C52 118.7(4)
C54 C53 C57 121.2(6)
C52 C53 C57 120.1(6)
C53 C54 C55 122.2(5)
C53 C54 H54 118.9
C55 C54 H54 118.9
C54 C55 C50 118.9(5)
C54 C55 C58 119.1(5)
C50 C55 C58 122.0(4)
C51 C56 H56A 109.5
C51 C56 H56B 109.5
H56A C56 H56B 109.5
C51 C56 H56C 109.5
H56A C56 H56C 109.5
H56B C56 H56C 109.5
C53 C57 H57A 109.5
C53 C57 H57B 109.5
H57A C57 H57B 109.5
C53 C57 H57C 109.5
H57A C57 H57C 109.5
H57B C57 H57C 109.5
C55 C58 H58A 109.5
C55 C58 H58B 109.5
H58A C58 H58B 109.5
C55 C58 H58C 109.5
H58A C58 H58C 109.5
H58B C58 H58C 109.5

loop_
_geom_bond_atom_site_label_1
_geom_bond_atom_site_label_2
_geom_bond_distance
N1 C5 1.336(5)
N1 C1 1.349(5)
N2 C6 1.339(5)
N2 C10 1.353(5)
N3 C30 1.330(6)
N3 C34 1.331(6)
N4 C35 1.329(5)
N4 C39 1.345(6)
C1 C2 1.401(6)
C1 C12 1.489(6)
C2 C3 1.386(6)
C2 H2 0.9500
C3 C4 1.378(6)
C3 H3 0.9500
C4 C5 1.393(5)
C4 C11 1.522(6)
C5 C6 1.465(6)
C6 C7 1.402(5)
C7 C8 1.380(6)
C7 C11 1.511(6)
C8 C9 1.385(6)
C8 H8 0.9500
C9 C10 1.394(6)
C9 H9 0.9500
C10 C21 1.504(6)
C11 C40 1.562(6)
C11 H11 1.0000
C12 C13 1.394(6)
C12 C17 1.403(6)
C13 C14 1.383(6)
C13 C18 1.523(7)
C14 C15 1.390(7)
C14 H14 0.9500
C15 C16 1.367(7)
C15 C19 1.515(7)
C16 C17 1.408(6)
C16 H16 0.9500
C17 C20 1.495(7)
C18 H18A 0.9800
C18 H18B 0.9800
C18 H18C 0.9800
C19 H19A 0.9800
C19 H19B 0.9800
C19 H19C 0.9800
C20 H20A 0.9800
C20 H20B 0.9800
C20 H20C 0.9800
C21 C22 1.400(7)
C21 C26 1.411(7)
C22 C23 1.393(9)
C22 C27 1.504(9)
C23 C24 1.400(11)
C23 H23 0.9500
C24 C25 1.372(10)
C24 C28 1.501(9)
C25 C26 1.387(7)
C25 H25 0.9500
C26 C29 1.492(8)
C27 H27A 0.9800
C27 H27B 0.9800
C27 H27C 0.9800
C28 H28A 0.9800
C28 H28B 0.9800
C28 H28C 0.9800
C29 H29A 0.9800
C29 H29B 0.9800
C29 H29C 0.9800
C30 C31 1.395(7)
C30 C41 1.500(8)
C31 C32 1.403(8)
C31 H31 0.9500
C32 C33 1.357(6)
C32 H32 0.9500
C33 C34 1.391(6)
C33 C40 1.517(6)
C34 C35 1.479(6)
C35 C36 1.404(6)
C36 C37 1.386(6)
C36 C40 1.505(6)
C37 C38 1.377(6)
C37 H37 0.9500
C38 C39 1.401(6)
C38 H38 0.9500
C39 C50 1.498(6)
C40 H40 1.0000
C41 C42 1.401(7)
C41 C46 1.406(8)
C42 C43 1.380(8)
C42 C47 1.489(8)
C43 C44 1.397(8)
C43 H43 0.9500
C44 C45 1.389(9)
C44 C48 1.499(9)
C45 C46 1.348(9)
C45 H45 0.9500
C46 C49 1.518(9)
C47 H47A 0.9800
C47 H47B 0.9800
C47 H47C 0.9800
C48 H48A 0.9800
C48 H48B 0.9800
C48 H48C 0.9800
C49 H49A 0.9800
C49 H49B 0.9800
C49 H49C 0.9800
C50 C51 1.408(7)
C50 C55 1.409(7)
C51 C52 1.401(7)
C51 C56 1.497(8)
C52 C53 1.382(8)
C52 H52 0.9500
C53 C54 1.366(8)
C53 C57 1.514(7)
C54 C55 1.402(7)
C54 H54 0.9500
C55 C58 1.493(8)
C56 H56A 0.9800
C56 H56B 0.9800
C56 H56C 0.9800
C57 H57A 0.9800
C57 H57B 0.9800
C57 H57C 0.9800
C58 H58A 0.9800
C58 H58B 0.9800
C58 H58C 0.9800
